data_2242005
loop_
_publ_author_name
'Nakanishi, Takumi'
'Sato, Osamu'

_publ_section_title
;
 Crystal structures of two nickel compounds comprising neutral Ni^II^
 hydrazone complexes and dicarboxylic acids
;
_journal_coeditor_code HB7631
_journal_issue 2
_journal_name_full 'Acta Crystallographica Section E'
_journal_page_first 103
_journal_page_last 106
_journal_paper_doi 10.1107/S2056989016020326
_journal_volume 73
_journal_year 2017
_chemical_formula_iupac '[Ni (C13 H11 N4 O)2] (C8 H4 Cl2 O4)'
_chemical_formula_moiety 'C26 H22 N8 Ni O2, C8 H4 Cl2 O4'
_chemical_formula_sum 'C34 H26 Cl2 N8 Ni O6'
_chemical_formula_weight 772.24
_chemical_name_systematic
'Bis{<i>N</i>-[1-(pyridin-2-yl-\k<i>N</i>)ethyl]pyridine-4-carbohydrazonato-\k^2^<i>N</i>',<i>O</i>}nickel(II)--2,5-dichloroterephthalic acid (1/1)'
_space_group_crystal_system triclinic
_space_group_IT_number 2
_space_group_name_Hall '-P 1'
_space_group_name_H-M_alt 'P -1'
_symmetry_space_group_name_Hall '-P 1'
_symmetry_space_group_name_H-M 'P -1'
_atom_sites_solution_hydrogens geom
_atom_sites_solution_primary direct
_atom_sites_solution_secondary difmap
_cell_angle_alpha 76.138(8)
_cell_angle_beta 81.803(8)
_cell_angle_gamma 87.253(9)
_cell_formula_units_Z 2
_cell_length_a 7.9596(18)
_cell_length_b 8.7600(17)
_cell_length_c 24.121(4)
_cell_measurement_reflns_used 5812
_cell_measurement_temperature 123
_cell_measurement_theta_max 30.65
_cell_measurement_theta_min 1.76
_cell_volume 1616.0(6)
_computing_cell_refinement
;
CrystalClear (Rigaku, 2014)
;
_computing_data_collection
;
CrystalClear (Rigaku, 2014)
;
_computing_data_reduction
;
CrystalClear (Rigaku, 2014)
;
_computing_molecular_graphics
;
CrystalStructure (Rigaku, 2014)
;
_computing_publication_material
;
CrystalStructure (Rigaku, 2014)
;
_computing_structure_refinement
;
SHELXL2013 (Sheldrick, 2015)
;
_computing_structure_solution
;
SIR97 (Altomare et al., 1999)
;
_diffrn_ambient_temperature 123
_diffrn_detector_area_resol_mean 14.222
_diffrn_measured_fraction_theta_full 0.996
_diffrn_measured_fraction_theta_max 0.991
_diffrn_measurement_device_type 'Rigaku Saturn724'
_diffrn_measurement_method \w
_diffrn_radiation_type 'Mo K\a'
_diffrn_radiation_wavelength 0.71075
_diffrn_reflns_av_R_equivalents 0.0436
_diffrn_reflns_limit_h_max 10
_diffrn_reflns_limit_h_min -10
_diffrn_reflns_limit_k_max 11
_diffrn_reflns_limit_k_min -11
_diffrn_reflns_limit_l_max 31
_diffrn_reflns_limit_l_min -31
_diffrn_reflns_number 27850
_diffrn_reflns_theta_full 25.242
_diffrn_reflns_theta_max 27.489
_diffrn_reflns_theta_min 3.115
_diffrn_standards_number 0
_exptl_absorpt_coefficient_mu 0.827
_exptl_absorpt_correction_T_max 0.848
_exptl_absorpt_correction_T_min 0.761
_exptl_absorpt_correction_type multi-scan
_exptl_absorpt_process_details
;
(<i>REQAB</i>; Rigaku, 1998)
;
_exptl_crystal_colour Brown
_exptl_crystal_density_diffrn 1.587
_exptl_crystal_density_method 'not measured'
_exptl_crystal_description Plate
_exptl_crystal_F_000 792.00
_exptl_crystal_size_max 0.02
_exptl_crystal_size_mid 0.02
_exptl_crystal_size_min 0.01
_refine_diff_density_max 0.57
_refine_diff_density_min -0.92
_refine_ls_extinction_method none
_refine_ls_goodness_of_fit_ref 1.133
_refine_ls_hydrogen_treatment constr
_refine_ls_number_parameters 464
_refine_ls_number_reflns 7359
_refine_ls_number_restraints 0
_refine_ls_R_factor_all 0.0569
_refine_ls_R_factor_gt 0.0527
_refine_ls_shift/su_max 0.001
_refine_ls_structure_factor_coef Fsqd
_refine_ls_weighting_details 'w = 1/[\s^2^(Fo^2^)+(0.0612P)^2^+1.4269P] where P=(Fo^2^+2Fc^2^)/3'
_refine_ls_weighting_scheme calc
_refine_ls_wR_factor_gt 0.1256
_refine_ls_wR_factor_ref 0.1298
_reflns_number_gt 6814
_reflns_number_total 7359
_reflns_threshold_expression F^2^>2.0\s(F^2^)
_cod_data_source_file hb7631sup1.cif
_cod_data_source_block 1-Cl
_cod_database_code 2242005

loop_
_symmetry_equiv_pos_site_id
_space_group_symop_operation_xyz
1 +X,+Y,+Z
2 -X,-Y,-Z

loop_
_atom_site_type_symbol
_atom_site_label
_atom_site_fract_x
_atom_site_fract_y
_atom_site_fract_z
_atom_site_U_iso_or_equiv
_atom_site_adp_type
_atom_site_calc_flag
_atom_site_refinement_flags
_atom_site_occupancy
Ni Ni1 0.67086(4) 0.43172(3) 0.25224(2) 0.01854(10) Uani d . 1
Cl Cl1 0.41155(8) -0.35525(7) 0.03245(3) 0.02750(15) Uani d . 1
Cl Cl2 0.79694(9) -0.13848(8) 0.62117(3) 0.03312(17) Uani d . 1
O O1 0.7541(2) 0.2053(2) 0.28890(7) 0.0231(4) Uani d . 1
O O2 0.4392(2) 0.3451(2) 0.24024(7) 0.0216(4) Uani d . 1
O O3 0.8331(3) 0.3969(2) 0.48427(8) 0.0337(5) Uani d . 1
O O4 1.0219(3) 0.4091(2) 0.40572(9) 0.0391(5) Uani d . 1
O O5 0.7989(2) 0.0224(2) 0.09773(8) 0.0285(4) Uani d . 1
O O6 0.9030(3) 0.1760(3) 0.01231(8) 0.0330(4) Uani d . 1
N N1 0.5819(3) 0.6608(2) 0.25437(9) 0.0197(4) Uani d . 1
N N2 0.6092(3) 0.4157(2) 0.33633(8) 0.0188(4) Uani d . 1
N N3 0.6286(3) 0.2722(2) 0.37388(9) 0.0212(4) Uani d . 1
N N4 0.7897(3) -0.2955(3) 0.43917(10) 0.0298(5) Uani d . 1
N N5 0.9154(3) 0.5276(3) 0.22513(9) 0.0210(4) Uani d . 1
N N6 0.7008(3) 0.4439(2) 0.16820(8) 0.0184(4) Uani d . 1
N N7 0.5775(3) 0.3818(2) 0.14568(8) 0.0198(4) Uani d . 1
N N8 0.0405(3) 0.1303(3) 0.13524(9) 0.0236(4) Uani d . 1
C C1 0.5204(3) 0.6749(3) 0.30831(10) 0.0187(5) Uani d . 1
C C2 0.4620(3) 0.8194(3) 0.31865(11) 0.0216(5) Uani d . 1
C C3 0.4758(3) 0.9523(3) 0.27352(11) 0.0253(5) Uani d . 1
C C4 0.5456(3) 0.9378(3) 0.21886(11) 0.0243(5) Uani d . 1
C C5 0.5948(3) 0.7898(3) 0.21134(10) 0.0224(5) Uani d . 1
C C6 0.5269(3) 0.5291(3) 0.35434(10) 0.0197(5) Uani d . 1
C C7 0.4446(4) 0.5154(3) 0.41466(11) 0.0292(6) Uani d . 1
C C8 0.7073(3) 0.1748(3) 0.34310(10) 0.0199(5) Uani d . 1
C C9 0.7388(3) 0.0127(3) 0.37742(10) 0.0214(5) Uani d . 1
C C10 0.6540(4) -0.0432(3) 0.43257(11) 0.0277(6) Uani d . 1
C C11 0.6816(4) -0.1960(3) 0.46184(12) 0.0322(6) Uani d . 1
C C12 0.8510(4) -0.0892(3) 0.35420(11) 0.0256(5) Uani d . 1
C C13 0.8734(4) -0.2401(3) 0.38644(11) 0.0285(6) Uani d . 1
C C14 0.9496(3) 0.5711(3) 0.16687(10) 0.0209(5) Uani d . 1
C C15 1.0827(3) 0.6692(3) 0.13930(12) 0.0292(6) Uani d . 1
C C16 1.1852(4) 0.7223(4) 0.17243(13) 0.0368(7) Uani d . 1
C C17 1.1539(4) 0.6737(4) 0.23198(13) 0.0364(7) Uani d . 1
C C18 1.0174(3) 0.5764(3) 0.25663(12) 0.0272(5) Uani d . 1
C C19 0.8334(3) 0.5091(3) 0.13497(10) 0.0195(5) Uani d . 1
C C20 0.8694(3) 0.5198(3) 0.07165(10) 0.0250(5) Uani d . 1
C C21 0.4492(3) 0.3366(3) 0.18769(10) 0.0195(5) Uani d . 1
C C22 0.3055(3) 0.2660(3) 0.16921(10) 0.0202(5) Uani d . 1
C C23 0.3146(3) 0.2441(3) 0.11342(11) 0.0243(5) Uani d . 1
C C24 0.1815(3) 0.1762(3) 0.09809(11) 0.0266(5) Uani d . 1
C C25 0.1580(3) 0.2183(3) 0.20755(10) 0.0208(5) Uani d . 1
C C26 0.0296(3) 0.1524(3) 0.18879(11) 0.0234(5) Uani d . 1
C C27 0.7947(3) 0.0902(3) 0.04348(11) 0.0232(5) Uani d . 1
C C28 0.6401(3) 0.0472(3) 0.02141(10) 0.0215(5) Uani d . 1
C C29 0.5893(3) -0.1087(3) 0.03644(10) 0.0221(5) Uani d . 1
C C30 0.4537(3) -0.1554(3) 0.01532(10) 0.0207(5) Uani d . 1
C C31 0.9135(3) -0.0673(3) 0.55392(11) 0.0236(5) Uani d . 1
C C32 0.8909(3) 0.0907(3) 0.52835(11) 0.0242(5) Uani d . 1
C C33 0.9751(3) 0.1619(3) 0.47446(11) 0.0226(5) Uani d . 1
C C34 0.9472(3) 0.3356(3) 0.45046(11) 0.0249(5) Uani d . 1
H H1 0.41316 0.82673 0.35624 0.0260 Uiso calc R 1
H H2 0.43799 1.05195 0.27992 0.0303 Uiso calc R 1
H H3 0.55916 1.02732 0.1874 0.0291 Uiso calc R 1
H H4 0.64003 0.7793 0.17378 0.0269 Uiso calc R 1
H H5B 0.51437 0.44762 0.44126 0.0351 Uiso calc R 1
H H6C 0.3319 0.46964 0.41959 0.0351 Uiso calc R 1
H H7A 0.4332 0.61998 0.42288 0.0351 Uiso calc R 1
H H8 0.5774 0.02358 0.45005 0.0333 Uiso calc R 1
H H9 0.62211 -0.23263 0.49945 0.0386 Uiso calc R 1
H H10 0.91159 -0.05553 0.31661 0.0307 Uiso calc R 1
H H11 0.95218 -0.30803 0.37036 0.0342 Uiso calc R 1
H H12 1.10347 0.69948 0.09841 0.0351 Uiso calc R 1
H H13 1.27605 0.79128 0.1545 0.0442 Uiso calc R 1
H H14 1.22456 0.70646 0.25544 0.0437 Uiso calc R 1
H H15 0.99564 0.54319 0.29744 0.0326 Uiso calc R 1
H H16C 0.96065 0.44528 0.06411 0.0299 Uiso calc R 1
H H17A 0.90443 0.62684 0.05154 0.0299 Uiso calc R 1
H H18B 0.76681 0.49436 0.05776 0.0299 Uiso calc R 1
H H19 0.41227 0.27593 0.08615 0.0291 Uiso calc R 1
H H20 0.18943 0.16126 0.06006 0.0319 Uiso calc R 1
H H21 0.14673 0.23126 0.24591 0.0250 Uiso calc R 1
H H22 -0.07078 0.12132 0.21482 0.0280 Uiso calc R 1
H H23 0.64945 -0.18442 0.06181 0.0265 Uiso calc R 1
H H24 0.81501 0.15245 0.54843 0.0290 Uiso calc R 1
H H25 0.82374 0.49396 0.4703 0.0404 Uiso calc R 1
H H26 0.882 0.05571 0.10908 0.0341 Uiso calc R 1

loop_
_atom_site_aniso_label
_atom_site_aniso_U_11
_atom_site_aniso_U_22
_atom_site_aniso_U_33
_atom_site_aniso_U_12
_atom_site_aniso_U_13
_atom_site_aniso_U_23
Ni1 0.02329(18) 0.01591(17) 0.01524(16) 0.00197(12) -0.00110(12) -0.00266(12)
Cl1 0.0335(3) 0.0171(3) 0.0299(3) -0.0019(2) -0.0009(3) -0.0035(2)
Cl2 0.0421(4) 0.0239(3) 0.0274(3) 0.0045(3) 0.0084(3) -0.0030(3)
O1 0.0305(10) 0.0197(9) 0.0174(8) 0.0048(7) -0.0001(7) -0.0036(7)
O2 0.0253(9) 0.0213(9) 0.0182(8) -0.0013(7) -0.0008(7) -0.0058(7)
O3 0.0475(12) 0.0179(9) 0.0294(10) 0.0098(9) 0.0061(9) -0.0019(8)
O4 0.0489(13) 0.0232(10) 0.0352(11) 0.0071(9) 0.0109(10) 0.0015(9)
O5 0.0267(10) 0.0383(11) 0.0188(9) -0.0092(8) -0.0055(7) -0.0004(8)
O6 0.0336(11) 0.0384(11) 0.0238(10) -0.0130(9) -0.0042(8) 0.0018(8)
N1 0.0221(10) 0.0177(10) 0.0185(10) 0.0029(8) -0.0025(8) -0.0036(8)
N2 0.0218(10) 0.0165(10) 0.0170(9) 0.0001(8) -0.0014(8) -0.0024(8)
N3 0.0280(11) 0.0166(10) 0.0171(10) 0.0016(8) -0.0025(8) -0.0008(8)
N4 0.0436(14) 0.0178(11) 0.0263(12) 0.0037(10) -0.0066(10) -0.0019(9)
N5 0.0213(10) 0.0217(10) 0.0198(10) 0.0039(8) -0.0032(8) -0.0050(8)
N6 0.0214(10) 0.0158(10) 0.0175(9) 0.0018(8) -0.0030(8) -0.0030(8)
N7 0.0226(10) 0.0201(10) 0.0167(9) -0.0011(8) -0.0024(8) -0.0041(8)
N8 0.0235(11) 0.0242(11) 0.0214(10) -0.0001(9) -0.0030(8) -0.0023(9)
C1 0.0165(11) 0.0194(11) 0.0195(11) -0.0006(9) -0.0028(9) -0.0033(9)
C2 0.0271(13) 0.0169(11) 0.0199(12) 0.0008(9) -0.0006(9) -0.0039(9)
C3 0.0279(13) 0.0200(12) 0.0288(13) 0.0041(10) -0.0052(10) -0.0074(10)
C4 0.0295(13) 0.0168(12) 0.0230(12) 0.0028(10) -0.0020(10) 0.0008(10)
C5 0.0233(12) 0.0228(12) 0.0179(11) 0.0028(10) -0.0017(9) 0.0002(9)
C6 0.0210(12) 0.0186(12) 0.0183(11) -0.0004(9) -0.0001(9) -0.0032(9)
C7 0.0407(16) 0.0206(13) 0.0214(13) 0.0037(11) 0.0061(11) -0.0020(10)
C8 0.0220(12) 0.0180(12) 0.0184(11) 0.0013(9) -0.0036(9) -0.0014(9)
C9 0.0263(13) 0.0179(12) 0.0193(12) 0.0020(10) -0.0051(9) -0.0025(9)
C10 0.0352(15) 0.0224(13) 0.0220(12) 0.0033(11) 0.0016(11) -0.0022(10)
C11 0.0437(17) 0.0218(13) 0.0241(13) 0.0044(12) 0.0028(12) 0.0028(11)
C12 0.0323(14) 0.0221(13) 0.0216(12) 0.0038(10) -0.0032(10) -0.0049(10)
C13 0.0389(15) 0.0209(13) 0.0257(13) 0.0081(11) -0.0044(11) -0.0071(10)
C14 0.0196(12) 0.0210(12) 0.0212(12) 0.0054(9) -0.0015(9) -0.0050(9)
C15 0.0244(13) 0.0356(15) 0.0259(13) -0.0007(11) -0.0022(10) -0.0043(11)
C16 0.0245(14) 0.0495(19) 0.0356(16) -0.0112(13) -0.0011(12) -0.0080(14)
C17 0.0266(14) 0.0505(19) 0.0354(16) -0.0052(13) -0.0077(12) -0.0136(14)
C18 0.0252(13) 0.0338(14) 0.0232(13) 0.0030(11) -0.0050(10) -0.0078(11)
C19 0.0210(12) 0.0171(11) 0.0176(11) 0.0029(9) -0.0006(9) -0.0004(9)
C20 0.0284(13) 0.0268(13) 0.0176(12) -0.0020(10) 0.0019(10) -0.0037(10)
C21 0.0250(12) 0.0138(11) 0.0180(11) 0.0051(9) -0.0034(9) -0.0015(9)
C22 0.0244(12) 0.0131(11) 0.0216(12) 0.0053(9) -0.0033(9) -0.0021(9)
C23 0.0233(12) 0.0298(14) 0.0192(12) 0.0008(10) 0.0007(9) -0.0069(10)
C24 0.0276(13) 0.0346(14) 0.0184(12) -0.0004(11) -0.0010(10) -0.0092(11)
C25 0.0231(12) 0.0199(12) 0.0184(11) 0.0019(9) -0.0007(9) -0.0039(9)
C26 0.0247(13) 0.0235(13) 0.0206(12) 0.0024(10) -0.0015(9) -0.0040(10)
C27 0.0269(13) 0.0217(12) 0.0202(12) -0.0004(10) -0.0016(10) -0.0044(10)
C28 0.0228(12) 0.0232(12) 0.0176(11) 0.0002(10) 0.0004(9) -0.0048(9)
C29 0.0273(13) 0.0187(12) 0.0187(11) 0.0031(10) -0.0027(9) -0.0020(9)
C30 0.0264(12) 0.0182(11) 0.0168(11) 0.0001(9) -0.0012(9) -0.0039(9)
C31 0.0267(13) 0.0224(12) 0.0205(12) 0.0024(10) -0.0006(10) -0.0051(10)
C32 0.0268(13) 0.0212(12) 0.0254(13) 0.0034(10) -0.0019(10) -0.0089(10)
C33 0.0246(13) 0.0197(12) 0.0242(12) 0.0013(10) -0.0051(10) -0.0054(10)
C34 0.0305(14) 0.0179(12) 0.0255(13) 0.0041(10) -0.0029(10) -0.0050(10)

loop_
_atom_type_symbol
_atom_type_description
_atom_type_scat_dispersion_real
_atom_type_scat_dispersion_imag
_atom_type_scat_source
C C 0.0033 0.0016
;
International Tables for Crystallography
(Vol. C, Tables 4.2.6.8 and 6.1.1.4)
;
H H 0.0000 0.0000
;
International Tables for Crystallography
(Vol. C, Table 6.1.1.4)
;
N N 0.0061 0.0033
;
International Tables for Crystallography
(Vol. C, Tables 4.2.6.8 and 6.1.1.4)
;
O O 0.0106 0.0060
;
International Tables for Crystallography
(Vol. C, Tables 4.2.6.8 and 6.1.1.4)
;
Ni Ni 0.3393 1.1124
;
International Tables for Crystallography
(Vol. C, Tables 4.2.6.8 and 6.1.1.4)
;
Cl Cl 0.1484 0.1585
;
International Tables for Crystallography
(Vol. C, Tables 4.2.6.8 and 6.1.1.4)
;

loop_
_geom_angle_atom_site_label_1
_geom_angle_atom_site_label_2
_geom_angle_atom_site_label_3
_geom_angle_site_symmetry_1
_geom_angle_site_symmetry_3
_geom_angle
_geom_angle_publ_flag
O1 Ni1 O2 . . 91.34(7) no
O1 Ni1 N1 . . 154.21(8) no
O1 Ni1 N2 . . 77.13(8) no
O1 Ni1 N5 . . 95.75(8) no
O1 Ni1 N6 . . 104.55(8) no
O2 Ni1 N1 . . 96.67(8) no
O2 Ni1 N2 . . 95.71(8) no
O2 Ni1 N5 . . 154.86(8) no
O2 Ni1 N6 . . 77.12(8) no
N1 Ni1 N2 . . 77.70(8) no
N1 Ni1 N5 . . 87.32(8) no
N1 Ni1 N6 . . 101.13(8) no
N2 Ni1 N5 . . 109.38(9) no
N2 Ni1 N6 . . 172.61(9) no
N5 Ni1 N6 . . 77.75(9) no
Ni1 O1 C8 . . 108.99(15) no
Ni1 O2 C21 . . 108.26(15) no
Ni1 N1 C1 . . 112.70(15) no
Ni1 N1 C5 . . 128.03(18) no
C1 N1 C5 . . 118.9(2) no
Ni1 N2 N3 . . 118.43(16) no
Ni1 N2 C6 . . 120.19(15) no
N3 N2 C6 . . 120.36(19) no
N2 N3 C8 . . 107.53(19) no
C11 N4 C13 . . 117.4(2) y
Ni1 N5 C14 . . 111.70(17) no
Ni1 N5 C18 . . 128.02(17) no
C14 N5 C18 . . 118.7(2) no
Ni1 N6 N7 . . 118.72(13) no
Ni1 N6 C19 . . 120.82(19) no
N7 N6 C19 . . 120.5(2) no
N6 N7 C21 . . 108.0(2) no
C24 N8 C26 . . 118.8(2) y
N1 C1 C2 . . 121.0(2) no
N1 C1 C6 . . 115.3(2) no
C2 C1 C6 . . 123.6(2) no
C1 C2 C3 . . 119.4(2) no
C2 C3 C4 . . 119.1(2) no
C3 C4 C5 . . 118.4(2) no
N1 C5 C4 . . 123.1(2) no
N2 C6 C1 . . 113.0(2) no
N2 C6 C7 . . 123.9(2) no
C1 C6 C7 . . 123.1(2) no
O1 C8 N3 . . 127.3(2) no
O1 C8 C9 . . 118.1(2) no
N3 C8 C9 . . 114.6(2) no
C8 C9 C10 . . 121.6(2) no
C8 C9 C12 . . 120.6(2) n
C10 C9 C12 . . 117.8(2) no
C9 C10 C11 . . 119.7(3) no
N4 C11 C10 . . 122.6(2) no
C9 C12 C13 . . 119.2(2) no
N4 C13 C12 . . 123.3(3) no
N5 C14 C15 . . 122.0(3) no
N5 C14 C19 . . 115.6(2) no
C15 C14 C19 . . 122.5(2) no
C14 C15 C16 . . 118.8(3) no
C15 C16 C17 . . 119.3(3) no
C16 C17 C18 . . 118.7(3) no
N5 C18 C17 . . 122.4(3) no
N6 C19 C14 . . 112.5(2) no
N6 C19 C20 . . 124.7(2) no
C14 C19 C20 . . 122.8(2) no
O2 C21 N7 . . 127.5(2) no
O2 C21 C22 . . 118.7(2) no
N7 C21 C22 . . 113.8(2) no
C21 C22 C23 . . 121.1(2) no
C21 C22 C25 . . 121.0(2) no
C23 C22 C25 . . 117.8(2) no
C22 C23 C24 . . 119.7(2) no
N8 C24 C23 . . 122.0(3) no
C22 C25 C26 . . 119.0(2) no
N8 C26 C25 . . 122.6(2) no
O5 C27 O6 . . 125.6(3) no
O5 C27 C28 . . 112.6(2) no
O6 C27 C28 . . 121.8(2) n
C27 C28 C29 . . 119.0(2) no
C27 C28 C30 . 2_655 123.5(2) no
C29 C28 C30 . 2_655 117.5(2) no
C28 C29 C30 . . 121.3(2) no
Cl1 C30 C28 . 2_655 121.3(2) no
Cl1 C30 C29 . . 117.39(18) no
C28 C30 C29 2_655 . 121.2(2) no
Cl2 C31 C32 . . 116.7(2) no
Cl2 C31 C33 . 2_756 123.01(18) no
C32 C31 C33 . 2_756 120.3(2) no
C31 C32 C33 . . 122.4(2) no
C31 C33 C32 2_756 . 117.2(2) no
C31 C33 C34 2_756 . 123.7(2) no
C32 C33 C34 . . 119.1(2) no
O3 C34 O4 . . 124.2(2) no
O3 C34 C33 . . 112.1(2) no
O4 C34 C33 . . 123.7(2) no
C34 O3 H25 . . 109.478 no
C27 O5 H26 . . 109.477 no
C1 C2 H1 . . 120.325 no
C3 C2 H1 . . 120.322 no
C2 C3 H2 . . 120.450 no
C4 C3 H2 . . 120.447 no
C3 C4 H3 . . 120.816 no
C5 C4 H3 . . 120.812 no
N1 C5 H4 . . 118.447 no
C4 C5 H4 . . 118.448 no
C6 C7 H5B . . 109.470 no
C6 C7 H6C . . 109.478 no
C6 C7 H7A . . 109.475 no
H5B C7 H6C . . 109.469 no
H5B C7 H7A . . 109.464 no
H6C C7 H7A . . 109.472 no
C9 C10 H8 . . 120.135 no
C11 C10 H8 . . 120.151 no
N4 C11 H9 . . 118.708 no
C10 C11 H9 . . 118.699 no
C9 C12 H10 . . 120.404 no
C13 C12 H10 . . 120.405 no
N4 C13 H11 . . 118.362 no
C12 C13 H11 . . 118.358 no
C14 C15 H12 . . 120.607 no
C16 C15 H12 . . 120.613 no
C15 C16 H13 . . 120.324 no
C17 C16 H13 . . 120.330 no
C16 C17 H14 . . 120.669 no
C18 C17 H14 . . 120.655 no
N5 C18 H15 . . 118.782 no
C17 C18 H15 . . 118.778 no
C19 C20 H16C . . 109.476 no
C19 C20 H17A . . 109.482 no
C19 C20 H18B . . 109.472 no
H16C C20 H17A . . 109.466 no
H16C C20 H18B . . 109.468 no
H17A C20 H18B . . 109.463 no
C22 C23 H19 . . 120.140 no
C24 C23 H19 . . 120.125 no
N8 C24 H20 . . 118.975 no
C23 C24 H20 . . 118.982 no
C22 C25 H21 . . 120.510 no
C26 C25 H21 . . 120.521 no
N8 C26 H22 . . 118.675 no
C25 C26 H22 . . 118.677 no
C28 C29 H23 . . 119.339 no
C30 C29 H23 . . 119.342 no
C31 C32 H24 . . 118.785 no
C33 C32 H24 . . 118.786 no

loop_
_geom_bond_atom_site_label_1
_geom_bond_atom_site_label_2
_geom_bond_site_symmetry_2
_geom_bond_distance
_geom_bond_publ_flag
Ni1 O1 . 2.0870(17) yes
Ni1 O2 . 2.1099(19) yes
Ni1 N1 . 2.106(2) yes
Ni1 N2 . 1.990(2) yes
Ni1 N5 . 2.110(2) yes
Ni1 N6 . 1.985(2) yes
Cl1 C30 . 1.738(3) no
Cl2 C31 . 1.739(2) no
O1 C8 . 1.274(3) no
O2 C21 . 1.278(3) no
C34 O3 . 1.316(3) yes
C34 O4 . 1.206(3) yes
C27 O5 . 1.306(3) yes
C27 O6 . 1.216(3) yes
N1 C1 . 1.355(3) no
N1 C5 . 1.335(3) no
N2 N3 . 1.379(3) no
N2 C6 . 1.292(3) no
N3 C8 . 1.338(3) no
N4 C11 . 1.350(4) no
N4 C13 . 1.338(3) no
N5 C14 . 1.356(3) no
N5 C18 . 1.336(4) no
N6 N7 . 1.378(3) no
N6 C19 . 1.296(3) no
N7 C21 . 1.333(3) no
N8 C24 . 1.345(3) no
N8 C26 . 1.342(4) no
C1 C2 . 1.393(4) no
C1 C6 . 1.482(3) no
C2 C3 . 1.387(3) no
C3 C4 . 1.389(4) no
C4 C5 . 1.382(4) no
C6 C7 . 1.488(3) no
C8 C9 . 1.492(3) no
C9 C10 . 1.389(3) no
C9 C12 . 1.389(4) no
C10 C11 . 1.379(4) no
C12 C13 . 1.382(3) no
C14 C15 . 1.384(3) no
C14 C19 . 1.481(4) no
C15 C16 . 1.386(5) no
C16 C17 . 1.386(4) no
C17 C18 . 1.386(4) no
C19 C20 . 1.494(3) no
C21 C22 . 1.495(4) no
C22 C23 . 1.396(4) no
C22 C25 . 1.400(3) no
C23 C24 . 1.374(4) no
C25 C26 . 1.377(4) no
C27 C28 . 1.506(4) no
C28 C29 . 1.391(4) no
C28 C30 2_655 1.400(3) no
C29 C30 . 1.375(4) no
C31 C32 . 1.388(3) no
C31 C33 2_756 1.404(4) no
C32 C33 . 1.390(3) no
C33 C34 . 1.510(3) no
O3 H25 . 0.840 no
O5 H26 . 0.840 no
C2 H1 . 0.950 no
C3 H2 . 0.950 no
C4 H3 . 0.950 no
C5 H4 . 0.950 no
C7 H5B . 0.980 no
C7 H6C . 0.980 no
C7 H7A . 0.980 no
C10 H8 . 0.950 no
C11 H9 . 0.950 no
C12 H10 . 0.950 no
C13 H11 . 0.950 no
C15 H12 . 0.950 no
C16 H13 . 0.950 no
C17 H14 . 0.950 no
C18 H15 . 0.950 no
C20 H16C . 0.980 no
C20 H17A . 0.980 no
C20 H18B . 0.980 no
C23 H19 . 0.950 no
C24 H20 . 0.950 no
C25 H21 . 0.950 no
C26 H22 . 0.950 no
C29 H23 . 0.950 no
C32 H24 . 0.950 no

loop_
_geom_hbond_atom_site_label_D
_geom_hbond_atom_site_label_H
_geom_hbond_atom_site_label_A
_geom_hbond_site_symmetry_A
_geom_hbond_distance_DH
_geom_hbond_distance_HA
_geom_hbond_distance_DA
_geom_hbond_angle_DHA
_geom_hbond_publ_flag
O3 H25 N4 1_565 0.84 1.84 2.679(3) 177 yes
O5 H26 N8 1_655 0.84 1.71 2.547(3) 176 yes

loop_
_geom_torsion_atom_site_label_1
_geom_torsion_atom_site_label_2
_geom_torsion_atom_site_label_3
_geom_torsion_atom_site_label_4
_geom_torsion_site_symmetry_1
_geom_torsion_site_symmetry_3
_geom_torsion_site_symmetry_4
_geom_torsion
_geom_torsion_publ_flag
O1 Ni1 O2 C21 . . . -99.87(11) no
O2 Ni1 O1 C8 . . . -89.54(12) no
O1 Ni1 N1 C1 . . . -17.2(3) no
O1 Ni1 N1 C5 . . . 155.73(14) no
N1 Ni1 O1 C8 . . . 18.9(3) no
O1 Ni1 N2 N3 . . . -7.52(13) no
O1 Ni1 N2 C6 . . . -176.01(17) no
N2 Ni1 O1 C8 . . . 6.01(12) no
O1 Ni1 N5 C14 . . . 114.34(13) no
O1 Ni1 N5 C18 . . . -80.17(17) no
N5 Ni1 O1 C8 . . . 114.62(13) no
O1 Ni1 N6 N7 . . . 82.01(14) no
O1 Ni1 N6 C19 . . . -98.13(14) no
N6 Ni1 O1 C8 . . . -166.58(12) no
O2 Ni1 N1 C1 . . . 90.00(14) no
O2 Ni1 N1 C5 . . . -97.03(17) no
N1 Ni1 O2 C21 . . . 104.69(11) no
O2 Ni1 N2 N3 . . . 82.55(14) no
O2 Ni1 N2 C6 . . . -85.94(16) no
N2 Ni1 O2 C21 . . . -177.07(11) no
O2 Ni1 N5 C14 . . . 8.7(3) no
O2 Ni1 N5 C18 . . . 174.18(12) no
N5 Ni1 O2 C21 . . . 6.7(2) no
O2 Ni1 N6 N7 . . . -6.01(12) no
O2 Ni1 N6 C19 . . . 173.85(16) no
N6 Ni1 O2 C21 . . . 4.75(10) no
N1 Ni1 N2 N3 . . . 178.16(16) no
N1 Ni1 N2 C6 . . . 9.67(15) no
N2 Ni1 N1 C1 . . . -4.42(13) no
N2 Ni1 N1 C5 . . . 168.55(19) no
N1 Ni1 N5 C14 . . . -91.35(14) no
N1 Ni1 N5 C18 . . . 74.15(17) no
N5 Ni1 N1 C1 . . . -114.92(14) no
N5 Ni1 N1 C5 . . . 58.05(18) no
N1 Ni1 N6 N7 . . . -100.40(14) no
N1 Ni1 N6 C19 . . . 79.46(15) no
N6 Ni1 N1 C1 . . . 168.12(13) no
N6 Ni1 N1 C5 . . . -18.91(19) no
N2 Ni1 N5 C14 . . . -167.31(12) no
N2 Ni1 N5 C18 . . . -1.82(19) no
N5 Ni1 N2 N3 . . . -99.16(15) no
N5 Ni1 N2 C6 . . . 92.36(16) no
N5 Ni1 N6 N7 . . . 174.84(15) no
N5 Ni1 N6 C19 . . . -5.30(14) no
N6 Ni1 N5 C14 . . . 10.66(13) no
N6 Ni1 N5 C18 . . . 176.15(18) no
Ni1 O1 C8 N3 . . . -4.5(3) no
Ni1 O1 C8 C9 . . . 174.20(14) no
Ni1 O2 C21 N7 . . . -3.5(3) no
Ni1 O2 C21 C22 . . . 175.16(13) no
Ni1 N1 C1 C2 . . . 177.44(15) no
Ni1 N1 C1 C6 . . . -0.3(2) no
Ni1 N1 C5 C4 . . . -173.77(15) no
C1 N1 C5 C4 . . . -1.2(4) no
C5 N1 C1 C2 . . . 3.8(3) no
C5 N1 C1 C6 . . . -173.9(2) no
Ni1 N2 N3 C8 . . . 7.2(2) no
Ni1 N2 C6 C1 . . . -12.4(3) no
Ni1 N2 C6 C7 . . . 166.82(15) no
N3 N2 C6 C1 . . . 179.38(19) no
N3 N2 C6 C7 . . . -1.4(4) no
C6 N2 N3 C8 . . . 175.6(2) no
N2 N3 C8 O1 . . . -1.3(4) no
N2 N3 C8 C9 . . . 179.92(18) no
C11 N4 C13 C12 . . . -1.7(4) no
C13 N4 C11 C10 . . . 0.9(4) no
Ni1 N5 C14 C15 . . . 164.49(15) no
Ni1 N5 C14 C19 . . . -14.5(2) no
Ni1 N5 C18 C17 . . . -162.65(15) no
C14 N5 C18 C17 . . . 2.0(4) no
C18 N5 C14 C15 . . . -2.5(3) no
C18 N5 C14 C19 . . . 178.5(2) no
Ni1 N6 N7 C21 . . . 5.8(2) no
Ni1 N6 C19 C14 . . . -0.9(3) no
Ni1 N6 C19 C20 . . . 178.20(13) no
N7 N6 C19 C14 . . . 178.99(17) no
N7 N6 C19 C20 . . . -1.9(3) no
C19 N6 N7 C21 . . . -174.06(19) no
N6 N7 C21 O2 . . . -1.1(3) no
N6 N7 C21 C22 . . . -179.84(16) no
C24 N8 C26 C25 . . . -0.9(3) no
C26 N8 C24 C23 . . . 0.4(4) no
N1 C1 C2 C3 . . . -3.6(4) no
N1 C1 C6 N2 . . . 7.8(3) no
N1 C1 C6 C7 . . . -171.4(2) no
C2 C1 C6 N2 . . . -169.9(2) no
C2 C1 C6 C7 . . . 10.9(4) no
C6 C1 C2 C3 . . . 173.9(2) no
C1 C2 C3 C4 . . . 0.9(4) no
C2 C3 C4 C5 . . . 1.6(4) no
C3 C4 C5 N1 . . . -1.5(4) no
O1 C8 C9 C10 . . . -162.4(2) no
O1 C8 C9 C12 . . . 15.5(4) no
N3 C8 C9 C10 . . . 16.5(4) no
N3 C8 C9 C12 . . . -165.5(2) no
C8 C9 C10 C11 . . . 177.2(2) no
C8 C9 C12 C13 . . . -178.0(2) no
C10 C9 C12 C13 . . . 0.0(4) no
C12 C9 C10 C11 . . . -0.8(4) no
C9 C10 C11 N4 . . . 0.4(5) no
C9 C12 C13 N4 . . . 1.2(5) no
N5 C14 C15 C16 . . . 0.9(4) no
N5 C14 C19 N6 . . . 10.7(3) no
N5 C14 C19 C20 . . . -168.44(19) no
C15 C14 C19 N6 . . . -168.3(2) no
C15 C14 C19 C20 . . . 12.6(4) no
C19 C14 C15 C16 . . . 179.8(2) no
C14 C15 C16 C17 . . . 1.2(4) no
C15 C16 C17 C18 . . . -1.7(5) no
C16 C17 C18 N5 . . . 0.1(4) no
O2 C21 C22 C23 . . . -175.62(18) no
O2 C21 C22 C25 . . . 3.7(3) no
N7 C21 C22 C23 . . . 3.2(3) no
N7 C21 C22 C25 . . . -177.40(18) no
C21 C22 C23 C24 . . . 178.79(19) no
C21 C22 C25 C26 . . . -179.32(18) no
C23 C22 C25 C26 . . . 0.0(3) no
C25 C22 C23 C24 . . . -0.6(3) no
C22 C23 C24 N8 . . . 0.4(4) no
C22 C25 C26 N8 . . . 0.7(4) no
O5 C27 C28 C29 . . . -43.4(3) no
O5 C27 C28 C30 . . 2_655 138.8(2) no
O6 C27 C28 C29 . . . 134.9(2) no
O6 C27 C28 C30 . . 2_655 -43.0(4) no
C27 C28 C29 C30 . . . -177.0(2) no
C27 C28 C30 Cl1 . 2_655 2_655 -7.1(3) no
C27 C28 C30 C29 . 2_655 2_655 176.9(2) no
C29 C28 C30 Cl1 . 2_655 2_655 175.04(18) no
C29 C28 C30 C29 . 2_655 2_655 -1.0(3) no
C30 C28 C29 C30 2_655 . . 1.0(3) no
C28 C29 C30 Cl1 . . . 175.15(19) no
C28 C29 C30 C28 . . 2_655 -1.0(4) no
Cl2 C31 C32 C33 . . . -179.38(18) no
Cl2 C31 C33 C32 . 2_756 2_756 179.35(18) no
Cl2 C31 C33 C34 . 2_756 2_756 1.3(4) no
C32 C31 C33 C32 . 2_756 2_756 -0.1(4) no
C32 C31 C33 C34 . 2_756 2_756 -178.2(2) no
C33 C31 C32 C33 2_756 . . 0.1(4) no
C31 C32 C33 C31 . . 2_756 -0.1(4) no
C31 C32 C33 C34 . . . -178.3(2) no
C31 C33 C34 O3 2_756 . . 178.1(2) no
C31 C33 C34 O4 2_756 . . -2.4(5) no
C32 C33 C34 O3 . . . -3.9(4) no
C32 C33 C34 O4 . . . 175.6(3) no

_cod_database_fobs_code 2242005
